data_2237628
loop_
_publ_author_name
'Al-dies, Al-anood M.'
'El-Agrody, Ahmed M.'
'Al-Omar, Mohamed A.'
'Amr, Abd El-Galil E.'
'Ng, Seik Weng'
'Tiekink, Edward R. T.'

_publ_section_title
;
 2-Amino-4-(4-bromophenyl)-6-methoxy-4<i>H</i>-benzo[<i>h</i>]chromene-3-carbonitrile
;
_journal_coeditor_code HB7048
_journal_issue 4
_journal_name_full 'Acta Crystallographica Section E'
_journal_page_first o480
_journal_page_last o481
_journal_paper_doi 10.1107/S1600536813005461
_journal_volume 69
_journal_year 2013
_chemical_formula_iupac 'C21 H15 Br N2 O2'
_chemical_formula_moiety 'C21 H15 Br N2 O2'
_chemical_formula_sum 'C21 H15 Br N2 O2'
_chemical_formula_weight 407.26
_chemical_name_systematic 2-Amino-4-(4-bromophenyl)-6-methoxy-4<i>H</i>-benzo[<i>h</i>]chromene-3-carbonitrile
_space_group_IT_number 14
_symmetry_cell_setting monoclinic
_symmetry_space_group_name_Hall '-P 2ybc'
_symmetry_space_group_name_H-M 'P 1 21/c 1'
_atom_sites_solution_hydrogens geom
_atom_sites_solution_primary direct
_atom_sites_solution_secondary difmap
_audit_creation_method SHELXL-97
_cell_angle_alpha 90.00
_cell_angle_beta 93.646(9)
_cell_angle_gamma 90.00
_cell_formula_units_Z 4
_cell_length_a 6.0823(7)
_cell_length_b 16.6918(18)
_cell_length_c 17.7700(16)
_cell_measurement_reflns_used 1634
_cell_measurement_temperature 295(2)
_cell_measurement_theta_max 27.50
_cell_measurement_theta_min 3.35
_cell_volume 1800.4(3)
_computing_cell_refinement 'CrysAlis PRO (Agilent, 2011)'
_computing_data_collection 'CrysAlis PRO (Agilent, 2011)'
_computing_data_reduction 'CrysAlis PRO (Agilent, 2011)'
_computing_molecular_graphics
;
ORTEP-3 for Windows (Farrugia, 2012) and DIAMOND (Brandenburg,
2006)
;
_computing_publication_material 'publCIF (Westrip, 2010)'
_computing_structure_refinement 'SHELXL97 (Sheldrick, 2008)'
_computing_structure_solution 'SHELXS97 (Sheldrick, 2008)'
_diffrn_ambient_temperature 295(2)
_diffrn_detector_area_resol_mean 10.4041
_diffrn_measured_fraction_theta_full 0.999
_diffrn_measured_fraction_theta_max 0.999
_diffrn_measurement_device_type 'Agilent SuperNova Dual diffractometer with an Atlas detector'
_diffrn_measurement_method '\w scan'
_diffrn_radiation_monochromator Mirror
_diffrn_radiation_source 'SuperNova (Mo) X-ray Source'
_diffrn_radiation_type MoK\a
_diffrn_radiation_wavelength 0.71073
_diffrn_reflns_av_R_equivalents 0.0405
_diffrn_reflns_av_sigmaI/netI 0.0641
_diffrn_reflns_limit_h_max 7
_diffrn_reflns_limit_h_min -7
_diffrn_reflns_limit_k_max 21
_diffrn_reflns_limit_k_min -15
_diffrn_reflns_limit_l_max 23
_diffrn_reflns_limit_l_min -22
_diffrn_reflns_number 8976
_diffrn_reflns_theta_full 27.56
_diffrn_reflns_theta_max 27.56
_diffrn_reflns_theta_min 3.35
_diffrn_standards_decay_% 0
_diffrn_standards_interval_count 0
_diffrn_standards_interval_time 0
_diffrn_standards_number 0
_exptl_absorpt_coefficient_mu 2.301
_exptl_absorpt_correction_T_max 1.0000
_exptl_absorpt_correction_T_min 0.69408
_exptl_absorpt_correction_type multi-scan
_exptl_absorpt_process_details '(CrysAlis PRO; Agilent, 2011)'
_exptl_crystal_colour yellow
_exptl_crystal_density_diffrn 1.502
_exptl_crystal_density_method 'not measured'
_exptl_crystal_description prism
_exptl_crystal_F_000 824
_exptl_crystal_size_max 0.30
_exptl_crystal_size_mid 0.10
_exptl_crystal_size_min 0.10
_refine_diff_density_max 0.707
_refine_diff_density_min -0.784
_refine_ls_extinction_method none
_refine_ls_goodness_of_fit_ref 1.030
_refine_ls_hydrogen_treatment mixed
_refine_ls_matrix_type full
_refine_ls_number_parameters 243
_refine_ls_number_reflns 4144
_refine_ls_number_restraints 2
_refine_ls_restrained_S_all 1.030
_refine_ls_R_factor_all 0.1113
_refine_ls_R_factor_gt 0.0526
_refine_ls_shift/su_max 0.000
_refine_ls_shift/su_mean 0.000
_refine_ls_structure_factor_coef Fsqd
_refine_ls_weighting_details 'calc w=1/[\s^2^(Fo^2^)+(0.0570P)^2^+0.4428P] where P=(Fo^2^+2Fc^2^)/3'
_refine_ls_weighting_scheme calc
_refine_ls_wR_factor_gt 0.1182
_refine_ls_wR_factor_ref 0.1497
_reflns_number_gt 2250
_reflns_number_total 4144
_reflns_threshold_expression I>2\s(I)
_cod_data_source_file hb7048.cif
_cod_data_source_block I
_cod_original_sg_symbol_H-M 'P 21/c'
_cod_database_code 2237628
_cod_database_fobs_code 2237628

loop_
_symmetry_equiv_pos_as_xyz
'x, y, z'
'-x, y+1/2, -z+1/2'
'-x, -y, -z'
'x, -y-1/2, z-1/2'

loop_
_atom_site_type_symbol
_atom_site_label
_atom_site_fract_x
_atom_site_fract_y
_atom_site_fract_z
_atom_site_U_iso_or_equiv
_atom_site_adp_type
_atom_site_calc_flag
_atom_site_refinement_flags
_atom_site_occupancy
_atom_site_symmetry_multiplicity
Br Br1 0.16537(9) 0.98612(4) 0.33868(3) 0.0969(3) Uani d . 1 1
O O1 0.0181(4) 0.64654(15) 0.64437(13) 0.0504(6) Uani d . 1 1
O O2 0.1773(4) 0.92192(15) 0.81237(13) 0.0573(7) Uani d . 1 1
N N1 0.1307(6) 0.5382(2) 0.5848(2) 0.0582(8) Uani d D 1 1
H H1 0.207(7) 0.513(3) 0.552(2) 0.093(17) Uiso d D 1 1
H H2 0.008(4) 0.517(3) 0.598(3) 0.089(17) Uiso d D 1 1
N N2 0.6286(6) 0.5888(2) 0.50299(19) 0.0676(9) Uani d . 1 1
C C1 0.0644(5) 0.7191(2) 0.68158(16) 0.0393(8) Uani d . 1 1
C C2 -0.0802(5) 0.73721(19) 0.73914(16) 0.0375(7) Uani d . 1 1
C C3 -0.2638(6) 0.6894(2) 0.75334(18) 0.0453(8) Uani d . 1 1
H H3 -0.2931 0.6437 0.7246 0.054 Uiso calc R 1 1
C C4 -0.3989(6) 0.7094(2) 0.80851(19) 0.0520(9) Uani d . 1 1
H H4 -0.5225 0.6783 0.8160 0.062 Uiso calc R 1 1
C C5 -0.3531(6) 0.7762(2) 0.8539(2) 0.0547(10) Uani d . 1 1
H H5 -0.4446 0.7887 0.8922 0.066 Uiso calc R 1 1
C C6 -0.1753(6) 0.8235(2) 0.84260(18) 0.0500(9) Uani d . 1 1
H H6 -0.1447 0.8672 0.8741 0.060 Uiso calc R 1 1
C C7 -0.0360(5) 0.8068(2) 0.78307(17) 0.0405(8) Uani d . 1 1
C C8 0.1447(6) 0.8565(2) 0.76620(17) 0.0430(8) Uani d . 1 1
C C9 0.2710(5) 0.8382(2) 0.70790(18) 0.0446(8) Uani d . 1 1
H H9 0.3847 0.8725 0.6964 0.054 Uiso calc R 1 1
C C10 0.2321(5) 0.7680(2) 0.66466(16) 0.0390(7) Uani d . 1 1
C C11 0.3774(5) 0.7476(2) 0.60075(17) 0.0411(8) Uani d . 1 1
H H11 0.5311 0.7556 0.6192 0.049 Uiso calc R 1 1
C C12 0.3481(5) 0.6601(2) 0.58086(17) 0.0419(8) Uani d . 1 1
C C13 0.1747(6) 0.6157(2) 0.60137(18) 0.0455(8) Uani d . 1 1
C C14 0.3613(7) 0.9720(2) 0.8004(2) 0.0635(11) Uani d . 1 1
H H14A 0.3620 1.0166 0.8345 0.095 Uiso calc R 1 1
H H14B 0.3509 0.9913 0.7494 0.095 Uiso calc R 1 1
H H14C 0.4949 0.9419 0.8092 0.095 Uiso calc R 1 1
C C15 0.5037(6) 0.6215(2) 0.53744(19) 0.0479(9) Uani d . 1 1
C C16 0.3287(5) 0.8045(2) 0.53448(17) 0.0409(8) Uani d . 1 1
C C17 0.1278(6) 0.8030(3) 0.4940(2) 0.0577(10) Uani d . 1 1
H H17 0.0232 0.7651 0.5058 0.069 Uiso calc R 1 1
C C18 0.0789(6) 0.8566(3) 0.4364(2) 0.0627(11) Uani d . 1 1
H H18 -0.0580 0.8551 0.4100 0.075 Uiso calc R 1 1
C C19 0.2331(7) 0.9121(2) 0.41810(19) 0.0549(10) Uani d . 1 1
C C20 0.4365(6) 0.9136(2) 0.4556(2) 0.0581(10) Uani d . 1 1
H H20 0.5421 0.9504 0.4423 0.070 Uiso calc R 1 1
C C21 0.4832(6) 0.8596(2) 0.51378(19) 0.0505(9) Uani d . 1 1
H H21 0.6214 0.8606 0.5394 0.061 Uiso calc R 1 1

loop_
_atom_site_aniso_label
_atom_site_aniso_U_11
_atom_site_aniso_U_22
_atom_site_aniso_U_33
_atom_site_aniso_U_12
_atom_site_aniso_U_13
_atom_site_aniso_U_23
Br1 0.1155(5) 0.0841(4) 0.0888(4) -0.0019(3) -0.0114(3) 0.0431(3)
O1 0.0523(13) 0.0429(15) 0.0572(13) -0.0032(11) 0.0139(11) -0.0239(12)
O2 0.0760(17) 0.0383(15) 0.0578(14) -0.0057(13) 0.0074(12) -0.0170(12)
N1 0.063(2) 0.0407(19) 0.073(2) -0.0020(17) 0.0213(18) -0.0202(17)
N2 0.079(2) 0.054(2) 0.073(2) 0.0104(19) 0.0324(18) 0.0012(18)
C1 0.0484(19) 0.0320(18) 0.0372(16) 0.0036(15) 0.0016(15) -0.0055(14)
C2 0.0478(18) 0.0313(17) 0.0333(15) 0.0080(15) 0.0011(14) -0.0027(14)
C3 0.056(2) 0.0330(19) 0.0466(19) 0.0026(16) 0.0040(16) 0.0014(16)
C4 0.056(2) 0.049(2) 0.053(2) 0.0027(18) 0.0115(18) 0.0047(18)
C5 0.066(2) 0.050(2) 0.050(2) 0.008(2) 0.0177(18) -0.0008(18)
C6 0.070(2) 0.039(2) 0.0417(18) 0.0098(19) 0.0078(17) -0.0074(16)
C7 0.0516(19) 0.0335(18) 0.0361(16) 0.0076(16) -0.0003(15) 0.0001(14)
C8 0.057(2) 0.0304(18) 0.0404(17) 0.0094(16) -0.0021(16) -0.0060(15)
C9 0.0510(19) 0.0344(19) 0.0482(19) 0.0006(16) 0.0011(16) -0.0017(15)
C10 0.0486(18) 0.0333(18) 0.0353(16) 0.0043(16) 0.0041(14) -0.0009(14)
C11 0.0445(18) 0.040(2) 0.0390(17) 0.0029(16) 0.0023(14) -0.0008(15)
C12 0.0511(19) 0.0356(19) 0.0397(17) 0.0065(16) 0.0087(15) 0.0006(15)
C13 0.056(2) 0.041(2) 0.0400(17) 0.0097(18) 0.0032(16) -0.0114(16)
C14 0.066(2) 0.041(2) 0.083(3) -0.005(2) 0.000(2) -0.016(2)
C15 0.063(2) 0.037(2) 0.0444(18) 0.0100(18) 0.0124(17) 0.0034(16)
C16 0.0457(18) 0.0371(19) 0.0399(17) 0.0018(16) 0.0032(15) -0.0047(15)
C17 0.052(2) 0.062(3) 0.059(2) -0.0083(19) -0.0018(18) 0.013(2)
C18 0.057(2) 0.071(3) 0.059(2) -0.005(2) -0.0058(19) 0.015(2)
C19 0.076(3) 0.043(2) 0.0458(19) 0.004(2) -0.0022(19) 0.0060(17)
C20 0.066(2) 0.047(2) 0.062(2) -0.014(2) 0.008(2) 0.0042(19)
C21 0.051(2) 0.047(2) 0.053(2) -0.0032(18) -0.0037(17) -0.0006(18)

loop_
_atom_type_symbol
_atom_type_description
_atom_type_scat_dispersion_real
_atom_type_scat_dispersion_imag
_atom_type_scat_source
C C 0.0033 0.0016 'International Tables Vol C Tables 4.2.6.8 and 6.1.1.4'
H H 0.0000 0.0000 'International Tables Vol C Tables 4.2.6.8 and 6.1.1.4'
N N 0.0061 0.0033 'International Tables Vol C Tables 4.2.6.8 and 6.1.1.4'
O O 0.0106 0.0060 'International Tables Vol C Tables 4.2.6.8 and 6.1.1.4'
Br Br -0.2901 2.4595 'International Tables Vol C Tables 4.2.6.8 and 6.1.1.4'

loop_
_geom_angle_atom_site_label_1
_geom_angle_atom_site_label_2
_geom_angle_atom_site_label_3
_geom_angle
C13 O1 C1 117.8(3)
C8 O2 C14 117.6(3)
C13 N1 H1 120(3)
C13 N1 H2 120(3)
H1 N1 H2 118(5)
C10 C1 O1 123.2(3)
C10 C1 C2 122.6(3)
O1 C1 C2 114.1(3)
C3 C2 C7 119.4(3)
C3 C2 C1 122.8(3)
C7 C2 C1 117.8(3)
C4 C3 C2 120.9(3)
C4 C3 H3 119.6
C2 C3 H3 119.6
C3 C4 C5 120.3(4)
C3 C4 H4 119.8
C5 C4 H4 119.8
C6 C5 C4 120.6(3)
C6 C5 H5 119.7
C4 C5 H5 119.7
C5 C6 C7 120.7(3)
C5 C6 H6 119.7
C7 C6 H6 119.7
C2 C7 C8 119.0(3)
C2 C7 C6 118.0(3)
C8 C7 C6 123.1(3)
C9 C8 O2 124.5(3)
C9 C8 C7 120.6(3)
O2 C8 C7 114.9(3)
C8 C9 C10 121.1(3)
C8 C9 H9 119.5
C10 C9 H9 119.5
C1 C10 C9 118.8(3)
C1 C10 C11 120.8(3)
C9 C10 C11 120.4(3)
C12 C11 C10 109.0(3)
C12 C11 C16 114.0(3)
C10 C11 C16 110.1(3)
C12 C11 H11 107.8
C10 C11 H11 107.8
C16 C11 H11 107.8
C13 C12 C15 117.1(3)
C13 C12 C11 123.2(3)
C15 C12 C11 119.7(3)
N1 C13 C12 127.7(3)
N1 C13 O1 110.5(3)
C12 C13 O1 121.9(3)
O2 C14 H14A 109.5
O2 C14 H14B 109.5
H14A C14 H14B 109.5
O2 C14 H14C 109.5
H14A C14 H14C 109.5
H14B C14 H14C 109.5
N2 C15 C12 178.6(4)
C17 C16 C21 117.9(3)
C17 C16 C11 120.8(3)
C21 C16 C11 121.2(3)
C18 C17 C16 121.2(4)
C18 C17 H17 119.4
C16 C17 H17 119.4
C19 C18 C17 119.8(3)
C19 C18 H18 120.1
C17 C18 H18 120.1
C20 C19 C18 120.5(3)
C20 C19 Br1 119.7(3)
C18 C19 Br1 119.7(3)
C19 C20 C21 119.1(4)
C19 C20 H20 120.4
C21 C20 H20 120.4
C16 C21 C20 121.4(3)
C16 C21 H21 119.3
C20 C21 H21 119.3

loop_
_geom_bond_atom_site_label_1
_geom_bond_atom_site_label_2
_geom_bond_distance
Br1 C19 1.901(3)
O1 C13 1.360(4)
O1 C1 1.399(4)
O2 C8 1.372(4)
O2 C14 1.423(5)
N1 C13 1.349(5)
N1 H1 0.877(10)
N1 H2 0.874(10)
N2 C15 1.144(4)
C1 C10 1.355(5)
C1 C2 1.423(4)
C2 C3 1.408(5)
C2 C7 1.416(4)
C3 C4 1.360(5)
C3 H3 0.9300
C4 C5 1.395(5)
C4 H4 0.9300
C5 C6 1.364(5)
C5 H5 0.9300
C6 C7 1.424(5)
C6 H6 0.9300
C7 C8 1.424(5)
C8 C9 1.363(5)
C9 C10 1.413(4)
C9 H9 0.9300
C10 C11 1.521(4)
C11 C12 1.510(5)
C11 C16 1.528(4)
C11 H11 0.9800
C12 C13 1.357(5)
C12 C15 1.414(5)
C14 H14A 0.9600
C14 H14B 0.9600
C14 H14C 0.9600
C16 C17 1.378(5)
C16 C21 1.382(5)
C17 C18 1.378(5)
C17 H17 0.9300
C18 C19 1.372(5)
C18 H18 0.9300
C19 C20 1.368(5)
C20 C21 1.387(5)
C20 H20 0.9300
C21 H21 0.9300

loop_
_geom_hbond_atom_site_label_D
_geom_hbond_atom_site_label_H
_geom_hbond_atom_site_label_A
_geom_hbond_site_symmetry_A
_geom_hbond_distance_DH
_geom_hbond_distance_HA
_geom_hbond_distance_DA
_geom_hbond_angle_DHA
N1 H1 N2 3_666 0.877(10) 2.22(2) 3.059(5) 159(4)
N1 H2 O2 2_546 0.87(3) 2.56(5) 3.324(4) 147(4)
C18 H18 Cg1 4_575 0.93 2.87 3.528(4) 129

loop_
_geom_torsion_atom_site_label_1
_geom_torsion_atom_site_label_2
_geom_torsion_atom_site_label_3
_geom_torsion_atom_site_label_4
_geom_torsion
C13 O1 C1 C10 14.6(4)
C13 O1 C1 C2 -165.3(3)
C10 C1 C2 C3 175.4(3)
O1 C1 C2 C3 -4.7(4)
C10 C1 C2 C7 -4.1(4)
O1 C1 C2 C7 175.8(3)
C7 C2 C3 C4 0.1(5)
C1 C2 C3 C4 -179.4(3)
C2 C3 C4 C5 -2.3(5)
C3 C4 C5 C6 1.5(5)
C4 C5 C6 C7 1.6(5)
C3 C2 C7 C8 -177.4(3)
C1 C2 C7 C8 2.1(4)
C3 C2 C7 C6 2.8(4)
C1 C2 C7 C6 -177.7(3)
C5 C6 C7 C2 -3.7(5)
C5 C6 C7 C8 176.6(3)
C14 O2 C8 C9 -2.8(5)
C14 O2 C8 C7 177.4(3)
C2 C7 C8 C9 1.1(5)
C6 C7 C8 C9 -179.1(3)
C2 C7 C8 O2 -179.0(3)
C6 C7 C8 O2 0.7(4)
O2 C8 C9 C10 177.5(3)
C7 C8 C9 C10 -2.6(5)
O1 C1 C10 C9 -177.2(3)
C2 C1 C10 C9 2.7(5)
O1 C1 C10 C11 2.3(5)
C2 C1 C10 C11 -177.8(3)
C8 C9 C10 C1 0.7(5)
C8 C9 C10 C11 -178.8(3)
C1 C10 C11 C12 -17.0(4)
C9 C10 C11 C12 162.5(3)
C1 C10 C11 C16 108.7(3)
C9 C10 C11 C16 -71.8(4)
C10 C11 C12 C13 17.6(4)
C16 C11 C12 C13 -105.8(3)
C10 C11 C12 C15 -163.8(3)
C16 C11 C12 C15 72.8(4)
C15 C12 C13 N1 -0.6(5)
C11 C12 C13 N1 178.1(3)
C15 C12 C13 O1 178.7(3)
C11 C12 C13 O1 -2.7(5)
C1 O1 C13 N1 165.0(3)
C1 O1 C13 C12 -14.4(4)
C12 C11 C16 C17 56.2(4)
C10 C11 C16 C17 -66.6(4)
C12 C11 C16 C21 -124.5(3)
C10 C11 C16 C21 112.6(4)
C21 C16 C17 C18 -2.2(6)
C11 C16 C17 C18 177.0(3)
C16 C17 C18 C19 0.7(6)
C17 C18 C19 C20 1.3(6)
C17 C18 C19 Br1 -179.9(3)
C18 C19 C20 C21 -1.7(6)
Br1 C19 C20 C21 179.6(3)
C17 C16 C21 C20 1.9(5)
C11 C16 C21 C20 -177.3(3)
C19 C20 C21 C16 0.0(6)
